data_7252124
loop_
_publ_author_name
'Lesnikov, Vladislav'
'Sukhorukov, Alexey Yu.'

_publ_section_title
;
 Cyclam(OH)&#x2084; as an adaptable co-former for co-crystals with
 carboxylic acids and phenols
;
_journal_name_full CrystEngComm
_journal_paper_doi 10.1039/D6CE00350H
_journal_year 2026
_chemical_formula_moiety 'C10 H26 N4 O4, 2(C6 H4 N O2)'
_chemical_formula_sum 'C22 H34 N6 O8'
_chemical_formula_weight 510.55
_chemical_melting_point 187
_space_group_crystal_system monoclinic
_space_group_IT_number 14
_space_group_name_Hall '-P 2yn'
_space_group_name_H-M_alt 'P 1 21/n 1'
_atom_sites_solution_hydrogens mixed
_atom_sites_solution_primary dual
_atom_sites_solution_secondary difmap
_audit_creation_date 2026-04-14
_audit_creation_method
;
Olex2 1.5
(compiled 2023.03.06 svn.rbb2c1857 for OlexSys, GUI svn.r6748)
;
_audit_update_record
;
2026-04-27 deposited with the CCDC.	2026-06-19 downloaded from the CCDC.
;
_cell_angle_alpha 90
_cell_angle_beta 107.8590(10)
_cell_angle_gamma 90
_cell_formula_units_Z 4
_cell_length_a 14.3631(2)
_cell_length_b 12.08250(10)
_cell_length_c 15.1021(2)
_cell_measurement_reflns_used 17831
_cell_measurement_temperature 100.00(10)
_cell_measurement_theta_max 79.3980
_cell_measurement_theta_min 4.7520
_cell_volume 2494.56(5)
_computing_cell_refinement 'CrysAlisPro 1.171.44.143a (Rigaku OD, 2026)'
_computing_data_collection 'CrysAlisPro system (CCD 44.143a 64-bit (release 16-02-2026))'
_computing_data_reduction 'CrysAlisPro 1.171.44.143a (Rigaku OD, 2026)'
_computing_molecular_graphics 'Olex2 1.5 (Dolomanov et al., 2009)'
_computing_publication_material 'Olex2 1.5 (Dolomanov et al., 2009)'
_computing_structure_refinement 'SHELXL 2018/3 (Sheldrick, 2015)'
_computing_structure_solution 'SHELXT 2014/5 (Sheldrick, 2014)'
_diffrn_ambient_environment N~2~
_diffrn_ambient_temperature 100.00(10)
_diffrn_detector 'Hybrid Pixel Array Detector'
_diffrn_detector_area_resol_mean 10.0000
_diffrn_detector_type HyPix
_diffrn_measured_fraction_theta_full 0.999
_diffrn_measured_fraction_theta_max 0.992
_diffrn_measurement_details
;
List of Runs (angles in degrees, time in seconds):

  # Type    Start    End  Width  t~exp~   \w     \q     \k     \f   Frames
#--------------------------------------------------------------------------
  1  \w    -74.00  24.00   0.50    1.00    --  -48.13  98.00  92.00  196
  2  \w      4.00  71.00   0.50    1.00    --   48.13 -98.00 -14.00  134
  3  \w   -148.00-123.00   0.50    2.00    --  -90.00 -98.00 -14.00   50
  4  \w    -73.00 -48.00   0.50    2.00    --  -90.00  98.00  92.00   50
  5  \w     69.00  95.00   0.50    2.00    --  111.50 -98.00 -14.00   52
  6  \w    110.00 162.00   0.50    2.00    --  111.50  98.00  92.00  104
  7  \w   -118.00 -73.00   0.50    1.00    --  -48.13-125.00 150.00   90
  8  \w   -117.00 -76.00   0.50    1.00    --  -48.13-125.00 120.00   82
  9  \w    -26.00  23.00   0.50    1.00    --  -48.13  19.00-150.00   98
 10  \w    -16.00  26.00   0.50    1.00    --   48.13 -19.00 -90.00   84
 11  \w    -49.00 -18.00   0.50    2.00    --  -90.00  45.00 -90.00   62
 12  \w     43.00  68.00   0.50    2.00    --  111.50 -61.00-120.00   50
 13  \w     45.00  70.00   0.50    2.00    --  111.50 -61.00  30.00   50
 14  \w     42.00  70.00   0.50    2.00    --  111.50 -61.00 120.00   56
 15  \w     52.00 112.00   0.50    2.00    --  111.50 -79.00  11.16  120
 16  \w    121.00 178.00   0.50    2.00    --  111.50  77.00 120.00  114
 17  \w    101.00 146.00   0.50    2.00    --  111.50  45.00 120.00   90
 18  \w    105.00 138.00   0.50    2.00    --  111.50  15.00-150.00   66
 19  \w    152.00 177.00   0.50    2.00    --  111.50  15.00-150.00   50
 20  \w    125.00 157.00   0.50    2.00    --  111.50  45.00  60.00   64
 21  \w     40.00  65.00   0.50    2.00    --  111.50 -61.00   0.00   50
 22  \w     40.00  65.00   0.50    2.00    --  111.50 -95.00   0.00   50
 23  \w     41.00  71.00   0.50    2.00    --  111.50 -61.00  90.00   60
 24  \w     51.00 103.00   0.50    2.00    --  111.50-125.00 120.00  104
 25  \w     90.00 148.00   0.50    2.00    --  111.50  77.00  60.00  116
 26  \w    120.00 164.00   0.50    2.00    --  111.50 125.00 120.00   88
 27  \w     47.00 105.00   0.50    2.00    --  111.50 -77.00  30.00  116
 28  \w     40.00  76.00   0.50    2.00    --  111.50 -95.00  30.00   72
 29  \w    110.00 177.00   0.50    2.00    --  111.50  30.00 -90.00  134
 30  \w     64.00 105.00   0.50    2.00    --  111.50 -77.00  60.00   82
 31  \w     40.00  95.00   0.50    2.00    --  111.50 -81.00 -92.57  110
 32  \w    120.00 146.00   0.50    2.00    --  111.50  45.00-150.00   52
 33  \w     62.00  90.00   0.50    2.00    --  111.50 -95.00  90.00   56
 34  \w    141.00 171.00   0.50    2.00    --  111.50  30.00 150.00   60
 35  \w     95.00 143.00   0.50    2.00    --  111.50 125.00 -30.00   96
 36  \w     46.00  81.00   0.50    2.00    --  111.50 -84.00 -11.97   70
 37  \w     84.00 110.00   0.50    2.00    --  111.50 -84.00 -11.97   52
 38  \w     44.00  71.00   0.50    2.00    --  111.50 -61.00-150.00   54
 39  \w    101.00 135.00   0.50    2.00    --  111.50  45.00-120.00   68
 40  \w     83.00 137.00   0.50    2.00    --  111.50 -87.00  -5.61  108
 41  \w     57.00  83.00   0.50    2.00    --  111.50 -77.00 -60.00   52
 42  \w     46.00  89.00   0.50    2.00    --  111.50 -77.00 120.00   86
 43  \w     41.00  66.00   0.50    2.00    --  111.50 -61.00-180.00   50
 44  \w     79.00 105.00   0.50    2.00    --  111.50 -95.00   0.00   52
 45  \w     43.00  72.00   0.50    2.00    --  111.50 -95.00  60.00   58
 46  \w     40.00  98.00   0.50    2.00    --  111.50-125.00   0.00  116
 47  \w    101.00 145.00   0.50    2.00    --  111.50  45.00 -60.00   88
 48  \w    102.00 127.00   0.50    2.00    --  111.50  30.00  60.00   50
 49  \w    130.00 156.00   0.50    2.00    --  111.50  30.00  60.00   52
 50  \w    109.00 135.00   0.50    2.00    --  111.50  30.00 120.00   52
 51  \w    128.00 158.00   0.50    2.00    --  111.50  15.00  60.00   60
 52  \w    145.00 177.00   0.50    2.00    --  111.50  77.00-180.00   64
 53  \w     41.00  71.00   0.50    2.00    --  111.50 -61.00 150.00   60
;
_diffrn_measurement_device 'four-circle diffractometer'
_diffrn_measurement_device_type 'XtaLAB Synergy, Dualflex, HyPix'
_diffrn_measurement_method '\w scans'
_diffrn_orient_matrix_type 'CrysAlisPro convention (1999,Acta A55,543-557)'
_diffrn_orient_matrix_UB_11 -0.0773768000
_diffrn_orient_matrix_UB_12 -0.0928444000
_diffrn_orient_matrix_UB_13 -0.0224298000
_diffrn_orient_matrix_UB_21 0.0716618000
_diffrn_orient_matrix_UB_22 -0.0763069000
_diffrn_orient_matrix_UB_23 0.0705987000
_diffrn_orient_matrix_UB_31 -0.0398460000
_diffrn_orient_matrix_UB_32 0.0426205000
_diffrn_orient_matrix_UB_33 0.0774020000
_diffrn_radiation_monochromator mirror
_diffrn_radiation_probe x-ray
_diffrn_radiation_type 'Cu K\a'
_diffrn_radiation_wavelength 1.54184
_diffrn_reflns_av_R_equivalents 0.0491
_diffrn_reflns_av_unetI/netI 0.0367
_diffrn_reflns_Laue_measured_fraction_full 0.999
_diffrn_reflns_Laue_measured_fraction_max 0.992
_diffrn_reflns_limit_h_max 16
_diffrn_reflns_limit_h_min -18
_diffrn_reflns_limit_k_max 15
_diffrn_reflns_limit_k_min -15
_diffrn_reflns_limit_l_max 19
_diffrn_reflns_limit_l_min -17
_diffrn_reflns_number 31502
_diffrn_reflns_point_group_measured_fraction_full 0.999
_diffrn_reflns_point_group_measured_fraction_max 0.992
_diffrn_reflns_theta_full 67.684
_diffrn_reflns_theta_max 79.572
_diffrn_reflns_theta_min 3.716
_diffrn_source 'micro-focus sealed X-ray tube'
_diffrn_source_type 'PhotonJet (Cu) X-ray Source'
_exptl_absorpt_coefficient_mu 0.877
_exptl_absorpt_correction_T_max 1.000
_exptl_absorpt_correction_T_min 0.356
_exptl_absorpt_correction_type gaussian
_exptl_absorpt_process_details
;
CrysAlisPro 1.171.44.143a (Rigaku Oxford Diffraction, 2026)
Numerical absorption correction based on gaussian integration over
a multifaceted crystal model
Empirical absorption correction using spherical harmonics,
implemented in SCALE3 ABSPACK scaling algorithm.
;
_exptl_crystal_colour colourless
_exptl_crystal_colour_primary colourless
_exptl_crystal_density_diffrn 1.359
_exptl_crystal_density_method 'not measured'
_exptl_crystal_description block
_exptl_crystal_F_000 1088
_exptl_crystal_size_max 0.35
_exptl_crystal_size_mid 0.14
_exptl_crystal_size_min 0.11
_refine_diff_density_max 0.241
_refine_diff_density_min -0.255
_refine_diff_density_rms 0.053
_refine_ls_extinction_method none
_refine_ls_goodness_of_fit_ref 1.084
_refine_ls_hydrogen_treatment mixed
_refine_ls_matrix_type full
_refine_ls_number_parameters 349
_refine_ls_number_reflns 5379
_refine_ls_number_restraints 0
_refine_ls_restrained_S_all 1.084
_refine_ls_R_factor_all 0.0488
_refine_ls_R_factor_gt 0.0444
_refine_ls_shift/su_max 0.000
_refine_ls_shift/su_mean 0.000
_refine_ls_structure_factor_coef Fsqd
_refine_ls_weighting_details 'w=1/[\s^2^(Fo^2^)+(0.0766P)^2^+0.6019P] where P=(Fo^2^+2Fc^2^)/3'
_refine_ls_weighting_scheme calc
_refine_ls_wR_factor_gt 0.1278
_refine_ls_wR_factor_ref 0.1315
_reflns_Friedel_coverage 0.000
_reflns_number_gt 4761
_reflns_number_total 5379
_reflns_threshold_expression 'I > 2\s(I)'
_cod_data_source_file d6ce00350h2.cif
_cod_data_source_block cyclam(OH)42NA
_cod_database_code 7252124
_shelx_shelxl_version_number 2018/3
_chemical_oxdiff_formula 'C H N O'
_chemical_oxdiff_usercomment LVK1041NA
_shelx_space_group_comment
;
The symmetry employed for this shelxl refinement is uniquely defined
by the following loop, which should always be used as a source of
symmetry information in preference to the above space-group names.
They are only intended as comments.
;
_shelx_estimated_absorpt_t_max 0.910
_shelx_estimated_absorpt_t_min 0.749
_diffrn_oxdiff_digest_od_ed
;

;
_diffrn_oxdiff_measurement_exp_name 26LVK_R07.par
_olex2_refinement_description
;
1. Fixed Uiso
 At 1.2 times of:
  All C(H) groups, All C(H,H) groups
2.a Secondary CH2 refined with riding coordinates:
 C1(H1A,H1B), C2(H2B,H2C), C3(H3A,H3B), C4(H4B,H4C), C5(H5A,H5B), C6(H6A,H6B),
 C7(H7A,H7B), C8(H8A,H8B), C9(H9A,H9B), C10(H10A,H10B)
2.b Aromatic/amide H refined with riding coordinates:
 C13(H13), C14(H14), C15(H15), C16(H16), C19(H19), C20(H20), C21(H21), C22(H22)
;
_olex2_submission_special_instructions 'No special instructions were received'
_oxdiff_exptl_absorpt_empirical_details
;
Empirical correction (ABSPACK) includes:
- Absorption correction using spherical harmonics
- Frame scaling
;
_oxdiff_exptl_absorpt_empirical_full_max 1.740
_oxdiff_exptl_absorpt_empirical_full_min 0.679

loop_
_space_group_symop_operation_xyz
'x, y, z'
'-x+1/2, y+1/2, -z+1/2'
'-x, -y, -z'
'x-1/2, -y-1/2, z-1/2'

loop_
_atom_site_label
_atom_site_type_symbol
_atom_site_fract_x
_atom_site_fract_y
_atom_site_fract_z
_atom_site_U_iso_or_equiv
_atom_site_adp_type
_atom_site_occupancy
_atom_site_site_symmetry_order
_atom_site_calc_flag
_atom_site_refinement_flags_posn
_atom_site_refinement_flags_adp
_atom_site_refinement_flags_occupancy
_atom_site_disorder_assembly
_atom_site_disorder_group
O1 O 0.51035(8) 0.39447(8) 0.96198(6) 0.0280(2) Uani 1 1 d . . . . .
H1 H 0.5098(15) 0.4565(19) 0.9369(15) 0.046(5) Uiso 1 1 d . . . . .
O2 O 0.74176(7) 0.26246(8) 0.77370(8) 0.0312(2) Uani 1 1 d . . . . .
H2 H 0.7074(17) 0.196(2) 0.7500(16) 0.057(6) Uiso 1 1 d . . . . .
O3 O 0.48563(8) 0.36402(8) 0.55774(6) 0.0277(2) Uani 1 1 d . . . . .
H3 H 0.4886(18) 0.297(2) 0.5807(17) 0.064(7) Uiso 1 1 d . . . . .
O4 O 0.25430(7) 0.48783(8) 0.75586(7) 0.0295(2) Uani 1 1 d . . . . .
H4 H 0.2887(17) 0.555(2) 0.7743(16) 0.059(6) Uiso 1 1 d . . . . .
N1 N 0.50674(8) 0.32081(9) 0.88510(7) 0.0232(2) Uani 1 1 d . . . . .
N2 N 0.66668(8) 0.34286(9) 0.76223(8) 0.0243(2) Uani 1 1 d . . . . .
H2A H 0.6076(13) 0.3069(15) 0.7429(12) 0.029(4) Uiso 1 1 d . . . . .
N3 N 0.49207(8) 0.43441(9) 0.63765(7) 0.0237(2) Uani 1 1 d . . . . .
N4 N 0.33106(8) 0.41004(9) 0.76551(8) 0.0244(2) Uani 1 1 d . . . . .
H4A H 0.3904(14) 0.4504(16) 0.7869(13) 0.034(4) Uiso 1 1 d . . . . .
C1 C 0.59452(10) 0.25242(10) 0.91615(9) 0.0260(3) Uani 1 1 d . . . . .
H1A H 0.592783 0.195341 0.868636 0.031 Uiso 1 1 calc R U . . .
H1B H 0.596348 0.214255 0.974669 0.031 Uiso 1 1 calc R U . . .
C2 C 0.68622(10) 0.32326(11) 0.93218(9) 0.0284(3) Uani 1 1 d . . . . .
H2B H 0.696159 0.366912 0.989818 0.034 Uiso 1 1 calc R U . . .
H2C H 0.743467 0.273884 0.941703 0.034 Uiso 1 1 calc R U . . .
C3 C 0.68185(10) 0.40206(10) 0.85238(9) 0.0255(3) Uani 1 1 d . . . . .
H3A H 0.627719 0.455282 0.845688 0.031 Uiso 1 1 calc R U . . .
H3B H 0.743632 0.444646 0.867380 0.031 Uiso 1 1 calc R U . . .
C4 C 0.67029(10) 0.41876(11) 0.68473(9) 0.0277(3) Uani 1 1 d . . . . .
H4B H 0.671293 0.374008 0.630121 0.033 Uiso 1 1 calc R U . . .
H4C H 0.731452 0.462550 0.704696 0.033 Uiso 1 1 calc R U . . .
C5 C 0.58361(10) 0.49682(10) 0.65680(9) 0.0259(3) Uani 1 1 d . . . . .
H5A H 0.588450 0.550501 0.707550 0.031 Uiso 1 1 calc R U . . .
H5B H 0.584095 0.538717 0.600612 0.031 Uiso 1 1 calc R U . . .
C6 C 0.40561(10) 0.50523(11) 0.60972(9) 0.0257(3) Uani 1 1 d . . . . .
H6A H 0.402350 0.543423 0.550853 0.031 Uiso 1 1 calc R U . . .
H6B H 0.410372 0.562231 0.658002 0.031 Uiso 1 1 calc R U . . .
C7 C 0.31330(10) 0.43709(11) 0.59642(9) 0.0287(3) Uani 1 1 d . . . . .
H7A H 0.299093 0.396148 0.536963 0.034 Uiso 1 1 calc R U . . .
H7B H 0.257965 0.488154 0.591186 0.034 Uiso 1 1 calc R U . . .
C8 C 0.31868(10) 0.35465(11) 0.67404(9) 0.0261(3) Uani 1 1 d . . . . .
H8A H 0.258045 0.309871 0.657240 0.031 Uiso 1 1 calc R U . . .
H8B H 0.374348 0.303780 0.680190 0.031 Uiso 1 1 calc R U . . .
C9 C 0.32825(10) 0.33050(11) 0.84083(10) 0.0280(3) Uani 1 1 d . . . . .
H9A H 0.268383 0.284700 0.819196 0.034 Uiso 1 1 calc R U . . .
H9B H 0.325393 0.372476 0.896237 0.034 Uiso 1 1 calc R U . . .
C10 C 0.41716(10) 0.25572(10) 0.86755(9) 0.0263(3) Uani 1 1 d . . . . .
H10A H 0.418880 0.213319 0.924127 0.032 Uiso 1 1 calc R U . . .
H10B H 0.412788 0.202306 0.816727 0.032 Uiso 1 1 calc R U . . .
O5 O 0.64962(7) 0.08277(8) 0.71291(8) 0.0328(2) Uani 1 1 d . . . . .
O6 O 0.51915(7) 0.19243(7) 0.68081(6) 0.0260(2) Uani 1 1 d . . . . .
N5 N 0.33632(10) -0.05672(11) 0.53597(9) 0.0370(3) Uani 1 1 d . . . . .
C11 C 0.55985(9) 0.10000(10) 0.67767(8) 0.0234(3) Uani 1 1 d . . . . .
C12 C 0.49611(10) 0.00570(10) 0.62925(8) 0.0241(3) Uani 1 1 d . . . . .
C13 C 0.53304(10) -0.10066(11) 0.63048(10) 0.0282(3) Uani 1 1 d . . . . .
H13 H 0.599732 -0.116009 0.662639 0.034 Uiso 1 1 calc R U . . .
C14 C 0.47076(11) -0.18425(11) 0.58386(11) 0.0330(3) Uani 1 1 d . . . . .
H14 H 0.494178 -0.257754 0.583644 0.040 Uiso 1 1 calc R U . . .
C15 C 0.37410(12) -0.15879(12) 0.53773(10) 0.0349(3) Uani 1 1 d . . . . .
H15 H 0.332251 -0.216423 0.505635 0.042 Uiso 1 1 calc R U . . .
C16 C 0.39796(11) 0.02281(11) 0.58200(10) 0.0298(3) Uani 1 1 d . . . . .
H16 H 0.372536 0.095378 0.582104 0.036 Uiso 1 1 calc R U . . .
O7 O 0.34789(7) 0.66866(8) 0.80347(8) 0.0319(2) Uani 1 1 d . . . . .
O8 O 0.47940(6) 0.56000(7) 0.83274(6) 0.0233(2) Uani 1 1 d . . . . .
N6 N 0.66543(9) 0.82900(10) 0.92175(8) 0.0304(3) Uani 1 1 d . . . . .
C17 C 0.43869(9) 0.65353(10) 0.82991(8) 0.0227(3) Uani 1 1 d . . . . .
C18 C 0.50349(9) 0.75352(10) 0.85712(8) 0.0230(3) Uani 1 1 d . . . . .
C19 C 0.46415(10) 0.85908(11) 0.84365(10) 0.0292(3) Uani 1 1 d . . . . .
H19 H 0.395631 0.869564 0.817346 0.035 Uiso 1 1 calc R U . . .
C20 C 0.52630(11) 0.94920(11) 0.86915(11) 0.0325(3) Uani 1 1 d . . . . .
H20 H 0.501225 1.022508 0.860675 0.039 Uiso 1 1 calc R U . . .
C21 C 0.62520(11) 0.93038(12) 0.90704(9) 0.0305(3) Uani 1 1 d . . . . .
H21 H 0.667357 0.992643 0.923709 0.037 Uiso 1 1 calc R U . . .
C22 C 0.60415(10) 0.74283(11) 0.89616(9) 0.0258(3) Uani 1 1 d . . . . .
H22 H 0.631089 0.670366 0.905239 0.031 Uiso 1 1 calc R U . . .

loop_
_atom_site_aniso_label
_atom_site_aniso_U_11
_atom_site_aniso_U_22
_atom_site_aniso_U_33
_atom_site_aniso_U_23
_atom_site_aniso_U_13
_atom_site_aniso_U_12
O1 0.0425(6) 0.0184(4) 0.0238(4) -0.0032(3) 0.0112(4) -0.0010(4)
O2 0.0254(5) 0.0200(5) 0.0462(6) -0.0064(4) 0.0080(4) 0.0028(4)
O3 0.0410(5) 0.0181(4) 0.0244(4) -0.0035(3) 0.0105(4) -0.0003(4)
O4 0.0244(5) 0.0194(4) 0.0436(5) -0.0048(4) 0.0090(4) 0.0024(4)
N1 0.0311(6) 0.0156(5) 0.0228(5) -0.0023(4) 0.0081(4) -0.0008(4)
N2 0.0230(5) 0.0168(5) 0.0329(6) -0.0013(4) 0.0084(4) 0.0007(4)
N3 0.0316(6) 0.0170(5) 0.0225(5) -0.0024(4) 0.0083(4) 0.0000(4)
N4 0.0235(5) 0.0168(5) 0.0330(6) -0.0011(4) 0.0088(4) 0.0008(4)
C1 0.0332(7) 0.0171(6) 0.0261(6) 0.0026(4) 0.0067(5) 0.0009(5)
C2 0.0295(7) 0.0218(6) 0.0299(6) 0.0013(5) 0.0030(5) 0.0019(5)
C3 0.0276(6) 0.0186(6) 0.0294(6) -0.0024(5) 0.0074(5) -0.0013(5)
C4 0.0313(7) 0.0233(6) 0.0310(6) -0.0019(5) 0.0134(5) -0.0039(5)
C5 0.0344(7) 0.0177(6) 0.0265(6) -0.0003(5) 0.0108(5) -0.0045(5)
C6 0.0351(7) 0.0175(6) 0.0234(6) 0.0002(4) 0.0075(5) 0.0028(5)
C7 0.0316(7) 0.0229(6) 0.0276(6) -0.0010(5) 0.0029(5) 0.0026(5)
C8 0.0270(6) 0.0194(6) 0.0306(6) -0.0036(5) 0.0069(5) -0.0011(5)
C9 0.0312(7) 0.0218(6) 0.0344(7) 0.0002(5) 0.0153(5) -0.0034(5)
C10 0.0335(7) 0.0173(6) 0.0289(6) 0.0011(5) 0.0108(5) -0.0030(5)
O5 0.0276(5) 0.0184(4) 0.0480(6) -0.0033(4) 0.0052(4) 0.0016(4)
O6 0.0297(5) 0.0154(4) 0.0314(5) -0.0018(3) 0.0072(4) 0.0018(3)
N5 0.0367(7) 0.0290(6) 0.0401(7) -0.0055(5) 0.0043(5) -0.0047(5)
C11 0.0291(6) 0.0167(6) 0.0245(6) 0.0015(4) 0.0085(5) 0.0013(5)
C12 0.0309(7) 0.0176(6) 0.0252(6) -0.0005(4) 0.0107(5) -0.0014(5)
C13 0.0315(7) 0.0196(6) 0.0347(7) -0.0019(5) 0.0119(5) 0.0006(5)
C14 0.0430(8) 0.0184(6) 0.0410(7) -0.0057(5) 0.0177(6) -0.0028(6)
C15 0.0412(8) 0.0277(7) 0.0357(7) -0.0091(6) 0.0115(6) -0.0104(6)
C16 0.0330(7) 0.0202(6) 0.0331(7) -0.0025(5) 0.0054(5) 0.0007(5)
O7 0.0263(5) 0.0179(4) 0.0489(6) -0.0027(4) 0.0078(4) 0.0005(4)
O8 0.0280(4) 0.0153(4) 0.0268(4) -0.0011(3) 0.0086(3) 0.0015(3)
N6 0.0305(6) 0.0266(6) 0.0325(6) 0.0014(5) 0.0076(5) -0.0033(5)
C17 0.0277(6) 0.0163(6) 0.0243(6) -0.0001(4) 0.0084(5) 0.0012(5)
C18 0.0285(6) 0.0178(6) 0.0238(6) -0.0005(4) 0.0095(5) -0.0009(5)
C19 0.0313(7) 0.0184(6) 0.0366(7) -0.0005(5) 0.0087(5) 0.0009(5)
C20 0.0381(7) 0.0163(6) 0.0422(7) 0.0000(5) 0.0108(6) -0.0013(5)
C21 0.0367(7) 0.0238(7) 0.0300(6) -0.0015(5) 0.0087(6) -0.0088(5)
C22 0.0293(6) 0.0196(6) 0.0279(6) 0.0001(5) 0.0078(5) -0.0005(5)

loop_
_atom_type_symbol
_atom_type_description
_atom_type_scat_dispersion_real
_atom_type_scat_dispersion_imag
_atom_type_scat_source
C C 0.0181 0.0091 'International Tables Vol C Tables 4.2.6.8 and 6.1.1.4'
H H 0.0000 0.0000 'International Tables Vol C Tables 4.2.6.8 and 6.1.1.4'
N N 0.0311 0.0180 'International Tables Vol C Tables 4.2.6.8 and 6.1.1.4'
O O 0.0492 0.0322 'International Tables Vol C Tables 4.2.6.8 and 6.1.1.4'

loop_
_exptl_crystal_face_index_h
_exptl_crystal_face_index_k
_exptl_crystal_face_index_l
_exptl_crystal_face_perp_dist
-1 2 -1 0.0819
1 -2 1 0.0552
-2 -1 -2 0.0579
2 1 2 0.0477
-1 0 1 0.1515
1 0 -1 0.1949
2 2 1 0.0595
-2 -2 -1 0.0673
-1 1 2 0.1349
-2 -2 1 0.1037
-1 0 2 0.1419
-2 2 1 0.1080
2 -1 1 0.0604
-2 1 -1 0.0820
2 0 1 0.0495
0 2 1 0.0812
0 1 0 0.0728
0 -1 0 0.0650
2 1 1 0.0526

loop_
_geom_angle_atom_site_label_1
_geom_angle_atom_site_label_2
_geom_angle_atom_site_label_3
_geom_angle
_geom_angle_site_symmetry_1
_geom_angle_site_symmetry_3
_geom_angle_publ_flag
N1 O1 H1 101.1(14) . . ?
N2 O2 H2 103.9(14) . . ?
N3 O3 H3 103.1(17) . . ?
N4 O4 H4 102.8(14) . . ?
O1 N1 C1 105.95(9) . . ?
O1 N1 C10 106.78(10) . . ?
C1 N1 C10 112.30(10) . . ?
O2 N2 H2A 107.9(11) . . ?
O2 N2 C3 108.84(10) . . ?
O2 N2 C4 107.83(10) . . ?
C3 N2 H2A 112.2(11) . . ?
C3 N2 C4 112.84(10) . . ?
C4 N2 H2A 106.9(11) . . ?
O3 N3 C5 106.82(9) . . ?
O3 N3 C6 105.71(9) . . ?
C6 N3 C5 112.81(10) . . ?
O4 N4 H4A 106.4(11) . . ?
O4 N4 C8 109.41(10) . . ?
O4 N4 C9 107.52(10) . . ?
C8 N4 H4A 112.6(11) . . ?
C8 N4 C9 113.00(10) . . ?
C9 N4 H4A 107.6(11) . . ?
N1 C1 H1A 109.5 . . ?
N1 C1 H1B 109.5 . . ?
N1 C1 C2 110.60(10) . . ?
H1A C1 H1B 108.1 . . ?
C2 C1 H1A 109.5 . . ?
C2 C1 H1B 109.5 . . ?
C1 C2 H2B 108.8 . . ?
C1 C2 H2C 108.8 . . ?
H2B C2 H2C 107.7 . . ?
C3 C2 C1 113.65(11) . . ?
C3 C2 H2B 108.8 . . ?
C3 C2 H2C 108.8 . . ?
N2 C3 C2 112.41(10) . . ?
N2 C3 H3A 109.1 . . ?
N2 C3 H3B 109.1 . . ?
C2 C3 H3A 109.1 . . ?
C2 C3 H3B 109.1 . . ?
H3A C3 H3B 107.9 . . ?
N2 C4 H4B 109.2 . . ?
N2 C4 H4C 109.2 . . ?
N2 C4 C5 112.06(10) . . ?
H4B C4 H4C 107.9 . . ?
C5 C4 H4B 109.2 . . ?
C5 C4 H4C 109.2 . . ?
N3 C5 C4 110.21(10) . . ?
N3 C5 H5A 109.6 . . ?
N3 C5 H5B 109.6 . . ?
C4 C5 H5A 109.6 . . ?
C4 C5 H5B 109.6 . . ?
H5A C5 H5B 108.1 . . ?
N3 C6 H6A 109.5 . . ?
N3 C6 H6B 109.5 . . ?
N3 C6 C7 110.54(11) . . ?
H6A C6 H6B 108.1 . . ?
C7 C6 H6A 109.5 . . ?
C7 C6 H6B 109.5 . . ?
C6 C7 H7A 108.6 . . ?
C6 C7 H7B 108.6 . . ?
C6 C7 C8 114.59(11) . . ?
H7A C7 H7B 107.6 . . ?
C8 C7 H7A 108.6 . . ?
C8 C7 H7B 108.6 . . ?
N4 C8 C7 112.46(10) . . ?
N4 C8 H8A 109.1 . . ?
N4 C8 H8B 109.1 . . ?
C7 C8 H8A 109.1 . . ?
C7 C8 H8B 109.1 . . ?
H8A C8 H8B 107.8 . . ?
N4 C9 H9A 109.3 . . ?
N4 C9 H9B 109.3 . . ?
N4 C9 C10 111.59(10) . . ?
H9A C9 H9B 108.0 . . ?
C10 C9 H9A 109.3 . . ?
C10 C9 H9B 109.3 . . ?
N1 C10 C9 110.54(10) . . ?
N1 C10 H10A 109.5 . . ?
N1 C10 H10B 109.5 . . ?
C9 C10 H10A 109.5 . . ?
C9 C10 H10B 109.5 . . ?
H10A C10 H10B 108.1 . . ?
C15 N5 C16 116.55(13) . . ?
O5 C11 O6 123.84(12) . . ?
O5 C11 C12 118.34(11) . . ?
O6 C11 C12 117.82(11) . . ?
C13 C12 C11 121.46(12) . . ?
C16 C12 C11 120.58(12) . . ?
C16 C12 C13 117.96(12) . . ?
C12 C13 H13 120.6 . . ?
C12 C13 C14 118.84(13) . . ?
C14 C13 H13 120.6 . . ?
C13 C14 H14 120.5 . . ?
C15 C14 C13 118.96(13) . . ?
C15 C14 H14 120.5 . . ?
N5 C15 C14 123.41(13) . . ?
N5 C15 H15 118.3 . . ?
C14 C15 H15 118.3 . . ?
N5 C16 C12 124.27(13) . . ?
N5 C16 H16 117.9 . . ?
C12 C16 H16 117.9 . . ?
C22 N6 C21 116.69(12) . . ?
O7 C17 O8 124.37(12) . . ?
O7 C17 C18 117.76(11) . . ?
O8 C17 C18 117.84(11) . . ?
C19 C18 C17 120.64(12) . . ?
C19 C18 C22 118.20(12) . . ?
C22 C18 C17 121.17(11) . . ?
C18 C19 H19 120.5 . . ?
C18 C19 C20 118.94(13) . . ?
C20 C19 H19 120.5 . . ?
C19 C20 H20 120.7 . . ?
C21 C20 C19 118.69(13) . . ?
C21 C20 H20 120.7 . . ?
N6 C21 C20 123.74(13) . . ?
N6 C21 H21 118.1 . . ?
C20 C21 H21 118.1 . . ?
N6 C22 C18 123.73(12) . . ?
N6 C22 H22 118.1 . . ?
C18 C22 H22 118.1 . . ?

loop_
_geom_bond_atom_site_label_1
_geom_bond_atom_site_label_2
_geom_bond_distance
_geom_bond_site_symmetry_2
_geom_bond_publ_flag
O1 H1 0.84(2) . ?
O1 N1 1.4511(13) . ?
O2 H2 0.95(2) . ?
O2 N2 1.4220(14) . ?
O3 H3 0.87(3) . ?
O3 N3 1.4559(13) . ?
O4 H4 0.95(2) . ?
O4 N4 1.4219(14) . ?
N1 C1 1.4595(17) . ?
N1 C10 1.4611(17) . ?
N2 H2A 0.917(18) . ?
N2 C3 1.4935(16) . ?
N2 C4 1.5002(17) . ?
N3 C5 1.4655(17) . ?
N3 C6 1.4597(17) . ?
N4 H4A 0.948(19) . ?
N4 C8 1.4956(16) . ?
N4 C9 1.4991(17) . ?
C1 H1A 0.9900 . ?
C1 H1B 0.9900 . ?
C1 C2 1.5266(19) . ?
C2 H2B 0.9900 . ?
C2 H2C 0.9900 . ?
C2 C3 1.5219(18) . ?
C3 H3A 0.9900 . ?
C3 H3B 0.9900 . ?
C4 H4B 0.9900 . ?
C4 H4C 0.9900 . ?
C4 C5 1.5150(19) . ?
C5 H5A 0.9900 . ?
C5 H5B 0.9900 . ?
C6 H6A 0.9900 . ?
C6 H6B 0.9900 . ?
C6 C7 1.5207(19) . ?
C7 H7A 0.9900 . ?
C7 H7B 0.9900 . ?
C7 C8 1.5221(18) . ?
C8 H8A 0.9900 . ?
C8 H8B 0.9900 . ?
C9 H9A 0.9900 . ?
C9 H9B 0.9900 . ?
C9 C10 1.5145(19) . ?
C10 H10A 0.9900 . ?
C10 H10B 0.9900 . ?
O5 C11 1.2523(16) . ?
O6 C11 1.2681(15) . ?
N5 C15 1.344(2) . ?
N5 C16 1.3464(19) . ?
C11 C12 1.5034(17) . ?
C12 C13 1.3882(18) . ?
C12 C16 1.3865(19) . ?
C13 H13 0.9500 . ?
C13 C14 1.389(2) . ?
C14 H14 0.9500 . ?
C14 C15 1.384(2) . ?
C15 H15 0.9500 . ?
C16 H16 0.9500 . ?
O7 C17 1.2548(16) . ?
O8 C17 1.2669(15) . ?
N6 C21 1.3434(19) . ?
N6 C22 1.3414(18) . ?
C17 C18 1.5033(17) . ?
C18 C19 1.3846(18) . ?
C18 C22 1.3899(19) . ?
C19 H19 0.9500 . ?
C19 C20 1.3856(19) . ?
C20 H20 0.9500 . ?
C20 C21 1.378(2) . ?
C21 H21 0.9500 . ?
C22 H22 0.9500 . ?

loop_
_geom_hbond_atom_site_label_D
_geom_hbond_atom_site_label_H
_geom_hbond_atom_site_label_A
_geom_hbond_distance_DH
_geom_hbond_distance_HA
_geom_hbond_distance_DA
_geom_hbond_angle_DHA
_geom_hbond_site_symmetry_A
_geom_hbond_publ_flag
O1 H1 O8 0.84(2) 1.95(2) 2.7340(13) 155(2) . yes
O2 H2 O5 0.95(2) 1.61(2) 2.5618(14) 178(2) . yes
O3 H3 O6 0.87(3) 1.92(3) 2.7268(13) 154(2) . yes
O4 H4 O7 0.95(2) 1.60(2) 2.5505(13) 179(2) . yes
N2 H2A O6 0.917(18) 1.918(18) 2.7763(14) 155.0(16) . yes
N4 H4A O8 0.948(19) 1.823(19) 2.7435(14) 162.8(17) . yes

loop_
_geom_torsion_atom_site_label_1
_geom_torsion_atom_site_label_2
_geom_torsion_atom_site_label_3
_geom_torsion_atom_site_label_4
_geom_torsion
_geom_torsion_site_symmetry_1
_geom_torsion_site_symmetry_2
_geom_torsion_site_symmetry_3
_geom_torsion_site_symmetry_4
_geom_torsion_publ_flag
O1 N1 C1 C2 -64.68(12) . . . . ?
O1 N1 C10 C9 61.08(12) . . . . ?
O2 N2 C3 C2 -55.75(14) . . . . ?
O2 N2 C4 C5 171.22(10) . . . . ?
O3 N3 C5 C4 -63.92(12) . . . . ?
O3 N3 C6 C7 67.02(12) . . . . ?
O4 N4 C8 C7 55.55(14) . . . . ?
O4 N4 C9 C10 -170.60(10) . . . . ?
N1 C1 C2 C3 -48.20(15) . . . . ?
N2 C4 C5 N3 -52.13(13) . . . . ?
N3 C6 C7 C8 46.15(14) . . . . ?
N4 C9 C10 N1 49.67(14) . . . . ?
C1 N1 C10 C9 176.79(10) . . . . ?
C1 C2 C3 N2 -58.41(15) . . . . ?
C3 N2 C4 C5 -68.55(14) . . . . ?
C4 N2 C3 C2 -175.40(11) . . . . ?
C5 N3 C6 C7 -176.61(10) . . . . ?
C6 N3 C5 C4 -179.63(10) . . . . ?
C6 C7 C8 N4 63.48(15) . . . . ?
C8 N4 C9 C10 68.56(14) . . . . ?
C9 N4 C8 C7 175.30(11) . . . . ?
C10 N1 C1 C2 179.10(10) . . . . ?
O5 C11 C12 C13 5.96(18) . . . . ?
O5 C11 C12 C16 -174.23(12) . . . . ?
O6 C11 C12 C13 -173.65(12) . . . . ?
O6 C11 C12 C16 6.16(18) . . . . ?
C11 C12 C13 C14 -179.50(12) . . . . ?
C11 C12 C16 N5 179.14(13) . . . . ?
C12 C13 C14 C15 0.0(2) . . . . ?
C13 C12 C16 N5 -1.0(2) . . . . ?
C13 C14 C15 N5 -0.5(2) . . . . ?
C15 N5 C16 C12 0.6(2) . . . . ?
C16 N5 C15 C14 0.2(2) . . . . ?
C16 C12 C13 C14 0.68(19) . . . . ?
O7 C17 C18 C19 -6.86(18) . . . . ?
O7 C17 C18 C22 173.27(12) . . . . ?
O8 C17 C18 C19 171.23(12) . . . . ?
O8 C17 C18 C22 -8.65(17) . . . . ?
C17 C18 C19 C20 -179.65(12) . . . . ?
C17 C18 C22 N6 -179.98(12) . . . . ?
C18 C19 C20 C21 0.0(2) . . . . ?
C19 C18 C22 N6 0.1(2) . . . . ?
C19 C20 C21 N6 -0.7(2) . . . . ?
C21 N6 C22 C18 -0.73(19) . . . . ?
C22 N6 C21 C20 1.0(2) . . . . ?
C22 C18 C19 C20 0.2(2) . . . . ?

loop_
_exptl_oxdiff_crystal_face_indexfrac_h
_exptl_oxdiff_crystal_face_indexfrac_k
_exptl_oxdiff_crystal_face_indexfrac_l
_exptl_oxdiff_crystal_face_x
_exptl_oxdiff_crystal_face_y
_exptl_oxdiff_crystal_face_z
-1.0000 2.0000 -1.0000 -0.0859 -0.2949 0.0477
1.0000 -2.0000 1.0000 0.0859 0.2949 -0.0477
-2.0000 -1.0000 -2.0000 0.2925 -0.2082 -0.1177
2.0000 1.0000 2.0000 -0.2925 0.2082 0.1177
-1.0000 0.0000 1.0000 0.0549 -0.0011 0.1172
1.0000 -0.0000 -1.0000 -0.0549 0.0011 -0.1172
2.0000 2.0000 1.0000 -0.3629 0.0613 0.0829
-2.0000 -2.0000 -1.0000 0.3629 -0.0613 -0.0829
-1.0000 1.0000 2.0000 -0.0603 -0.0068 0.2373
-2.0000 -2.0000 1.0000 0.3180 0.0799 0.0719
-1.0000 0.0000 2.0000 0.0325 0.0695 0.1946
-2.0000 2.0000 1.0000 -0.0534 -0.2253 0.2423
2.0000 -1.0000 1.0000 -0.0843 0.2902 -0.0449
-2.0000 1.0000 -1.0000 0.0843 -0.2902 0.0449
2.0000 0.0000 1.0000 -0.1772 0.2139 -0.0023
0.0000 2.0000 1.0000 -0.2081 -0.0820 0.1626
-0.0000 1.0000 -0.0000 -0.0928 -0.0763 0.0426
0.0000 -1.0000 0.0000 0.0928 0.0763 -0.0426
2.0000 1.0000 1.0000 -0.2700 0.1376 0.0403
